data_2103343
loop_
_publ_author_name
'Marsh, Richard E.'

_publ_section_title
;
 The space groups of point group <i>C</i>~3~: some corrections, some
 comments
;
_journal_issue 5
_journal_name_full 'Acta Crystallographica Section B'
_journal_page_first 893
_journal_page_last 899
_journal_paper_doi 10.1107/S0108768102011758
_journal_volume 58
_journal_year 2002
_chemical_formula_moiety '3(C12 H24 S6 Fe), 2(C6 N6 Fe), 2(H2 O)'
_chemical_formula_sum 'C48 H76 Fe5 N12 O2 S18'
_symmetry_cell_setting trigonal
_symmetry_space_group_name_H-M 'P -3'
_cell_angle_alpha 90.00
_cell_angle_beta 90.00
_cell_angle_gamma 120.00
_cell_formula_units_Z 1
_cell_length_a 12.038
_cell_length_b 12.038
_cell_length_c 14.342
_cell_volume 1799.903
_cod_data_source_file bk0117.cif
_cod_data_source_block QATZEQ
_cod_depositor_comments
;
 Adding the _cell_formula_units_Z and _chemical_formula_moiety data items
 after consulting the original publication.

 Antanas Vaitkus,
 2017-08-03
;
_cod_original_cell_volume 1800.003
_cod_original_formula_sum 'C48 H76 N12 O2 S18 Fe5'
_cod_database_code 2103343

loop_
_atom_site_label
_atom_site_fract_x
_atom_site_fract_y
_atom_site_fract_z
Fe1 1.0 0.0 0.0
Fe2 0.6667 0.3333 0.2780
Fe5 0.6667 0.3333 -0.2266
S1 0.8244 -0.0902 -0.0917
S2 0.4923 0.2340 0.1870
S5 0.6052 0.1601 0.3691
O1 0.8218 -0.1406 0.4126
N1 0.5408 -0.1355 0.0960
N2 0.3045 -0.1350 0.3417
C2 0.5136 0.1152 0.1252
C5 0.5190 0.3466 0.0930
C7 0.7532 0.1974 0.4300
C8 0.8581 -0.1696 -0.1864
C9 0.8347 0.0485 -0.1518
C10 0.3192 -0.2056 0.2992
C11 0.5357 0.2050 -0.1459
C13 0.5070 0.1711 0.4608
